data_1552234
loop_
_publ_author_name
'Radtke, Julian'
'Schickedanz, Kai'
'Bamberg, Marcel'
'Menduti, Luigi'
'Schollmeyer, Dieter'
'Bolte, Michael'
'Lerner, Hans-Wolfram'
'Wagner, Matthias'

_publ_section_title
;
 Selective access to either a doubly boron-doped tetrabenzopentacene or an
 oxadiborepin from the same precursor
;
_journal_name_full 'Chemical Science'
_journal_paper_doi 10.1039/C9SC03115D
_journal_year 2019
_chemical_formula_moiety 'C32 H18 B2 Br2 I2'
_chemical_formula_sum 'C32 H18 B2 Br2 I2'
_chemical_formula_weight 837.70
_space_group_crystal_system triclinic
_space_group_IT_number 2
_space_group_name_Hall '-P 1'
_space_group_name_H-M_alt 'P -1'
_symmetry_space_group_name_Hall '-P 1'
_symmetry_space_group_name_H-M 'P -1'
_atom_sites_solution_hydrogens geom
_audit_creation_method SHELXL-2016/6
_audit_update_record
;
2019-06-11 deposited with the CCDC.    2019-08-15 downloaded from the CCDC.
;
_cell_angle_alpha 89.356(5)
_cell_angle_beta 89.874(5)
_cell_angle_gamma 84.455(5)
_cell_formula_units_Z 4
_cell_length_a 10.1254(6)
_cell_length_b 11.9749(7)
_cell_length_c 23.3063(15)
_cell_measurement_reflns_used 30542
_cell_measurement_temperature 173(2)
_cell_measurement_theta_max 54.89
_cell_measurement_theta_min 4.86
_cell_volume 2812.5(3)
_computing_cell_refinement 'X-Area (Stoe & Cie, 2001)'
_computing_data_collection 'X-Area (Stoe & Cie, 2001)'
_computing_data_reduction 'X-Area (Stoe & Cie, 2001)'
_computing_molecular_graphics 'XP in SHELXTL-Plus (Sheldrick, 2008)'
_computing_publication_material SHELXL
_computing_structure_refinement 'SHELXL (Sheldrick, 2008)'
_computing_structure_solution 'SHELXS (Sheldrick, 2008)'
_diffrn_ambient_temperature 173(2)
_diffrn_measured_fraction_theta_full 0.999
_diffrn_measured_fraction_theta_max 0.989
_diffrn_measurement_device_type 'STOE IPDS II two-circle-diffractometer'
_diffrn_measurement_method \w
_diffrn_radiation_type MoK\a
_diffrn_radiation_wavelength 0.71073
_diffrn_reflns_av_R_equivalents 0.0611
_diffrn_reflns_av_unetI/netI 0.0774
_diffrn_reflns_Laue_measured_fraction_full 0.999
_diffrn_reflns_Laue_measured_fraction_max 0.989
_diffrn_reflns_limit_h_max 12
_diffrn_reflns_limit_h_min -12
_diffrn_reflns_limit_k_max 15
_diffrn_reflns_limit_k_min -15
_diffrn_reflns_limit_l_max 29
_diffrn_reflns_limit_l_min -29
_diffrn_reflns_number 35871
_diffrn_reflns_point_group_measured_fraction_full 0.999
_diffrn_reflns_point_group_measured_fraction_max 0.989
_diffrn_reflns_theta_full 25.000
_diffrn_reflns_theta_max 27.194
_diffrn_reflns_theta_min 2.431
_diffrn_source 'Genix 3D I\mS microfocus X-ray source'
_exptl_absorpt_coefficient_mu 5.099
_exptl_absorpt_correction_T_max 1.000
_exptl_absorpt_correction_T_min 0.506
_exptl_absorpt_correction_type multi-scan
_exptl_absorpt_process_details 'X-Area (Stoe & Cie, 2001)'
_exptl_crystal_colour colourless
_exptl_crystal_density_diffrn 1.978
_exptl_crystal_description plate
_exptl_crystal_F_000 1584
_exptl_crystal_size_max 0.170
_exptl_crystal_size_mid 0.110
_exptl_crystal_size_min 0.040
_refine_diff_density_max 1.282
_refine_diff_density_min -1.137
_refine_diff_density_rms 0.156
_refine_ls_extinction_method none
_refine_ls_goodness_of_fit_ref 0.935
_refine_ls_hydrogen_treatment constr
_refine_ls_matrix_type full
_refine_ls_number_parameters 721
_refine_ls_number_reflns 12391
_refine_ls_number_restraints 140
_refine_ls_restrained_S_all 0.930
_refine_ls_R_factor_all 0.0988
_refine_ls_R_factor_gt 0.0567
_refine_ls_shift/su_max 0.001
_refine_ls_shift/su_mean 0.000
_refine_ls_structure_factor_coef Fsqd
_refine_ls_weighting_details 'w=1/[\s^2^(Fo^2^)+(0.0761P)^2^] where P=(Fo^2^+2Fc^2^)/3'
_refine_ls_weighting_scheme calc
_refine_ls_wR_factor_gt 0.1259
_refine_ls_wR_factor_ref 0.1424
_reflns_Friedel_coverage 0.000
_reflns_number_gt 7775
_reflns_number_total 12391
_reflns_threshold_expression 'I > 2\s(I)'
_cod_data_source_file c9sc03115d2.cif
_cod_data_source_block wa2433
_cod_database_code 1552234
_shelx_shelxl_version_number 2016/6
_shelx_space_group_comment
; 
The symmetry employed for this shelxl refinement is uniquely defined 
by the following loop, which should always be used as a source of 
symmetry information in preference to the above space-group names. 
They are only intended as comments. 
;
_shelx_estimated_absorpt_t_min 0.478
_shelx_estimated_absorpt_t_max 0.822

loop_
_space_group_symop_operation_xyz
'x, y, z'
'-x, -y, -z'

loop_
_atom_site_label
_atom_site_type_symbol
_atom_site_fract_x
_atom_site_fract_y
_atom_site_fract_z
_atom_site_U_iso_or_equiv
_atom_site_adp_type
_atom_site_occupancy
_atom_site_site_symmetry_order
_atom_site_calc_flag
_atom_site_refinement_flags_posn
_atom_site_refinement_flags_adp
_atom_site_refinement_flags_occupancy
_atom_site_disorder_assembly
_atom_site_disorder_group
B1 B 0.3156(9) 0.7578(8) 0.9876(4) 0.040(2) Uani 1 1 d . . . . .
B2 B 0.4842(10) 0.8138(8) 0.8869(4) 0.044(2) Uani 1 1 d . . . . .
Br1 Br 0.35908(9) 0.81002(9) 0.75174(3) 0.0542(2) Uani 1 1 d . . . . .
Br2 Br 0.46196(9) 0.67930(8) 1.11281(3) 0.0481(2) Uani 1 1 d . . . . .
I2 I 0.59519(6) 0.60298(5) 0.84789(2) 0.04730(15) Uani 1 1 d . . . . .
C1 C 0.2528(8) 0.7846(7) 0.9260(3) 0.0383(17) Uani 1 1 d . . . . .
C2 C 0.3342(7) 0.7992(7) 0.8767(3) 0.0376(17) Uani 1 1 d . . . . .
C3 C 0.2670(8) 0.8050(7) 0.8238(3) 0.0450(19) Uani 1 1 d . . . . .
C4 C 0.1314(9) 0.8040(9) 0.8177(3) 0.054(2) Uani 1 1 d . . . . .
H4 H 0.091541 0.811176 0.780832 0.065 Uiso 1 1 calc R U . . .
C5 C 0.0549(9) 0.7925(8) 0.8659(4) 0.054(2) Uani 1 1 d . . . . .
H5 H -0.038465 0.791533 0.862557 0.065 Uiso 1 1 calc R U . . .
C6 C 0.1148(8) 0.7825(7) 0.9190(3) 0.0437(19) Uani 1 1 d . . . . .
H6 H 0.061244 0.773771 0.951937 0.052 Uiso 1 1 calc R U . . .
C11 C 0.4690(8) 0.7690(7) 0.9967(3) 0.0372(17) Uani 1 1 d . . . . .
C12 C 0.5433(8) 0.8061(7) 0.9492(3) 0.0427(18) Uani 1 1 d . . . . .
C13 C 0.6742(8) 0.8302(8) 0.9580(3) 0.047(2) Uani 1 1 d . . . . .
H13 H 0.723264 0.855388 0.926390 0.056 Uiso 1 1 calc R U . . .
C14 C 0.7347(9) 0.8185(8) 1.0113(3) 0.050(2) Uani 1 1 d . . . . .
H14 H 0.822241 0.838869 1.016477 0.059 Uiso 1 1 calc R U . . .
C15 C 0.6659(9) 0.7766(7) 1.0572(3) 0.0460(19) Uani 1 1 d . . . . .
H15 H 0.706346 0.765231 1.093838 0.055 Uiso 1 1 calc R U . . .
C16 C 0.5380(8) 0.7521(7) 1.0483(3) 0.0395(17) Uani 1 1 d . . . . .
I1 I 0.30464(6) 0.52716(5) 0.98722(2) 0.04657(15) Uani 1 1 d D . . . .
C21 C 0.2137(8) 0.7736(6) 1.0392(3) 0.0431(19) Uani 1 1 d D . . . .
C22 C 0.1391(7) 0.6879(6) 1.0641(3) 0.0412(18) Uani 1 1 d D . . . .
C23 C 0.1542(7) 0.5755(7) 1.0476(3) 0.045(2) Uani 1 1 d D . . . .
C24 C 0.0866(9) 0.4924(8) 1.0710(4) 0.057(2) Uani 1 1 d D . . . .
H24 H 0.102276 0.416825 1.058749 0.068 Uiso 1 1 calc R U . . .
C25 C -0.0081(9) 0.5242(9) 1.1145(4) 0.065(3) Uani 1 1 d D . . . .
H25 H -0.059819 0.469658 1.130694 0.078 Uiso 1 1 calc R U . . .
C26 C -0.0252(9) 0.6313(8) 1.1330(3) 0.060(3) Uani 1 1 d D . . . .
H26 H -0.084771 0.649575 1.163768 0.071 Uiso 1 1 calc R U . . .
C27 C 0.0433(7) 0.7167(7) 1.1077(3) 0.048(2) Uani 1 1 d D . . . .
C28 C 0.0264(9) 0.8275(8) 1.1274(4) 0.060(3) Uani 1 1 d D . . . .
H28 H -0.034059 0.846582 1.157767 0.072 Uiso 1 1 calc R U . . .
C29 C 0.0962(10) 0.9082(8) 1.1033(4) 0.065(3) Uani 1 1 d D . . . .
H29 H 0.080934 0.983349 1.116126 0.078 Uiso 1 1 calc R U . . .
C30 C 0.1906(9) 0.8820(7) 1.0595(3) 0.054(2) Uani 1 1 d D . . . .
H30 H 0.238828 0.939393 1.043869 0.064 Uiso 1 1 calc R U . . .
C31 C 0.5679(7) 0.8779(7) 0.8405(3) 0.0385(17) Uani 1 1 d . . . . .
C32 C 0.6700(7) 0.8290(7) 0.8045(3) 0.0377(17) Uani 1 1 d . . . . .
C33 C 0.7065(8) 0.7131(8) 0.8008(3) 0.0441(19) Uani 1 1 d . . . . .
C34 C 0.8055(8) 0.6657(8) 0.7669(3) 0.0451(19) Uani 1 1 d . . . . .
H34 H 0.827212 0.586695 0.767120 0.054 Uiso 1 1 calc R U . . .
C35 C 0.8752(9) 0.7357(8) 0.7316(3) 0.052(2) Uani 1 1 d . . . . .
H35 H 0.943655 0.703970 0.707117 0.063 Uiso 1 1 calc R U . . .
C36 C 0.8447(8) 0.8491(9) 0.7324(3) 0.051(2) Uani 1 1 d . . . . .
H36 H 0.892781 0.895910 0.708590 0.061 Uiso 1 1 calc R U . . .
C37 C 0.7431(8) 0.8976(7) 0.7679(3) 0.0422(18) Uani 1 1 d . . . . .
C38 C 0.7107(10) 1.0155(8) 0.7684(3) 0.052(2) Uani 1 1 d . . . . .
H38 H 0.757334 1.062206 0.744033 0.063 Uiso 1 1 calc R U . . .
C39 C 0.6140(9) 1.0622(8) 0.8034(4) 0.053(2) Uani 1 1 d . . . . .
H39 H 0.594742 1.141459 0.802577 0.064 Uiso 1 1 calc R U . . .
C40 C 0.5373(9) 0.9958(7) 0.8427(4) 0.0451(19) Uani 1 1 d . . . . .
H40 H 0.471606 1.029825 0.867765 0.054 Uiso 1 1 calc R U . . .
B1A B 0.9477(10) 0.2731(8) 0.6127(3) 0.043(2) Uani 1 1 d . . . . .
B2A B 0.7684(10) 0.2332(9) 0.5134(4) 0.046(2) Uani 1 1 d . . . . .
Br1A Br 0.89523(9) 0.17932(10) 0.38076(3) 0.0584(3) Uani 1 1 d . . . . .
Br2A Br 0.81534(9) 0.32780(8) 0.74504(3) 0.0518(2) Uani 1 1 d . . . . .
I1A I 0.96053(6) 0.50120(5) 0.61495(2) 0.04940(15) Uani 1 1 d . . . . .
C1A C 1.0052(8) 0.2495(8) 0.5498(3) 0.0455(19) Uani 1 1 d . . . . .
C2A C 0.9224(8) 0.2290(7) 0.5026(3) 0.0412(18) Uani 1 1 d . . . . .
C3A C 0.9885(9) 0.2062(7) 0.4501(3) 0.046(2) Uani 1 1 d . . . . .
C4A C 1.1263(9) 0.2042(8) 0.4428(3) 0.051(2) Uani 1 1 d . . . . .
H4A H 1.166603 0.187947 0.406613 0.061 Uiso 1 1 calc R U . . .
C5A C 1.2006(9) 0.2263(9) 0.4893(4) 0.058(3) Uani 1 1 d . . . . .
H5A H 1.293792 0.227257 0.484914 0.070 Uiso 1 1 calc R U . . .
C6A C 1.1445(9) 0.2472(9) 0.5425(4) 0.054(2) Uani 1 1 d . . . . .
H6A H 1.199230 0.260062 0.574350 0.065 Uiso 1 1 calc R U . . .
C11A C 0.7939(8) 0.2692(7) 0.6241(3) 0.0412(18) Uani 1 1 d . . . . .
C12A C 0.7128(8) 0.2473(7) 0.5768(3) 0.0429(19) Uani 1 1 d . . . . .
C13A C 0.5750(8) 0.2387(8) 0.5852(3) 0.047(2) Uani 1 1 d . . . . .
H13A H 0.521802 0.223889 0.553143 0.056 Uiso 1 1 calc R U . . .
C14A C 0.5170(9) 0.2512(8) 0.6377(4) 0.053(2) Uani 1 1 d . . . . .
H14A H 0.425437 0.242180 0.642520 0.064 Uiso 1 1 calc R U . . .
C15A C 0.5945(9) 0.2775(8) 0.6848(3) 0.050(2) Uani 1 1 d . . . . .
H15A H 0.555289 0.289036 0.721569 0.060 Uiso 1 1 calc R U . . .
C16A C 0.7278(8) 0.2863(7) 0.6769(3) 0.0442(19) Uani 1 1 d . . . . .
C21A C 1.0537(8) 0.2504(7) 0.6629(3) 0.0453(19) Uani 1 1 d . . . . .
C22A C 1.1270(7) 0.3318(8) 0.6879(3) 0.045(2) Uani 1 1 d . . . . .
C23A C 1.1114(9) 0.4479(8) 0.6744(3) 0.049(2) Uani 1 1 d . . . . .
C24A C 1.1834(10) 0.5240(10) 0.6970(4) 0.064(3) Uani 1 1 d . . . . .
H24A H 1.171096 0.600059 0.684463 0.076 Uiso 1 1 calc R U . . .
C25A C 1.2766(10) 0.4906(14) 0.7391(5) 0.078(4) Uani 1 1 d . . . . .
H25A H 1.326184 0.545080 0.756002 0.094 Uiso 1 1 calc R U . . .
C26A C 1.2977(9) 0.3845(13) 0.7562(4) 0.071(3) Uani 1 1 d . . . . .
H26A H 1.361316 0.364401 0.785338 0.085 Uiso 1 1 calc R U . . .
C27A C 1.2255(9) 0.2992(11) 0.7313(3) 0.062(3) Uani 1 1 d . . . . .
C28A C 1.2470(10) 0.1849(11) 0.7469(4) 0.069(3) Uani 1 1 d . . . . .
H28A H 1.311219 0.161707 0.775361 0.082 Uiso 1 1 calc R U . . .
C29A C 1.1762(12) 0.1068(11) 0.7216(5) 0.074(3) Uani 1 1 d . . . . .
H29A H 1.193974 0.030763 0.733639 0.089 Uiso 1 1 calc R U . . .
C30A C 1.0761(10) 0.1321(10) 0.6776(4) 0.068(3) Uani 1 1 d . . . . .
H30A H 1.029655 0.076319 0.660047 0.082 Uiso 1 1 calc R U . . .
I2A I 0.70006(6) 0.46018(6) 0.47618(3) 0.0501(2) Uani 0.914(2) 1 d D . P A 1
C31A C 0.6690(9) 0.1882(7) 0.4687(3) 0.0437(18) Uani 0.914(2) 1 d D . P A 1
C32A C 0.5846(8) 0.2544(8) 0.4290(3) 0.0455(19) Uani 0.914(2) 1 d D . P A 1
C33A C 0.5755(8) 0.3714(8) 0.4240(3) 0.0461(18) Uani 0.914(2) 1 d D . P A 1
C34A C 0.4954(9) 0.4352(10) 0.3865(4) 0.058(2) Uani 0.914(2) 1 d D . P A 1
H34A H 0.494529 0.514573 0.385167 0.069 Uiso 0.914(2) 1 calc R U P A 1
C35A C 0.4142(10) 0.3785(10) 0.3501(4) 0.066(3) Uani 0.914(2) 1 d D . P A 1
H35A H 0.355101 0.420508 0.324528 0.079 Uiso 0.914(2) 1 calc R U P A 1
C36A C 0.4189(10) 0.2637(10) 0.3509(4) 0.062(3) Uani 0.914(2) 1 d D . P A 1
H36A H 0.365923 0.226526 0.325101 0.075 Uiso 0.914(2) 1 calc R U P A 1
C37A C 0.5028(9) 0.2011(8) 0.3902(3) 0.052(2) Uani 0.914(2) 1 d D . P A 1
C38A C 0.5066(11) 0.0824(9) 0.3909(4) 0.062(2) Uani 0.914(2) 1 d D . P A 1
H38A H 0.452970 0.045467 0.365174 0.074 Uiso 0.914(2) 1 calc R U P A 1
C39A C 0.5878(12) 0.0219(9) 0.4286(4) 0.066(3) Uani 0.914(2) 1 d D . P A 1
H39A H 0.591060 -0.057621 0.427539 0.080 Uiso 0.914(2) 1 calc R U P A 1
C40A C 0.6673(10) 0.0702(9) 0.4690(4) 0.048(2) Uani 0.914(2) 1 d D . P A 1
H40A H 0.718789 0.024589 0.495921 0.057 Uiso 0.914(2) 1 calc R U P A 1
I2' I 0.7139(8) 0.0304(6) 0.4880(3) 0.061(3) Uiso 0.086(2) 1 d D . P A 2
C31' C 0.684(3) 0.3007(9) 0.4682(12) 0.055(10) Uiso 0.086(2) 1 d D U P A 2
C32' C 0.589(2) 0.2466(8) 0.4343(9) 0.055(10) Uiso 0.086(2) 1 d D U P A 2
C33' C 0.582(2) 0.1307(9) 0.4339(9) 0.055(10) Uiso 0.086(2) 1 d D U P A 2
C34' C 0.504(3) 0.0761(11) 0.3977(11) 0.055(10) Uiso 0.086(2) 1 d D U P A 2
H34' H 0.508481 -0.003518 0.397076 0.066 Uiso 0.086(2) 1 calc R U P A 2
C35' C 0.417(3) 0.1440(13) 0.3610(13) 0.055(10) Uiso 0.086(2) 1 d D U P A 2
H35' H 0.356024 0.109910 0.337408 0.066 Uiso 0.086(2) 1 calc R U P A 2
C36' C 0.419(3) 0.2568(13) 0.3595(14) 0.055(10) Uiso 0.086(2) 1 d D U P A 2
H36' H 0.363356 0.300098 0.333144 0.066 Uiso 0.086(2) 1 calc R U P A 2
C37' C 0.502(2) 0.3119(10) 0.3961(9) 0.055(10) Uiso 0.086(2) 1 d D U P A 2
C38' C 0.509(3) 0.4283(11) 0.3925(13) 0.055(10) Uiso 0.086(2) 1 d D U P A 2
H38' H 0.447128 0.473226 0.369452 0.066 Uiso 0.086(2) 1 calc R U P A 2
C39' C 0.605(3) 0.4774(11) 0.4218(13) 0.055(10) Uiso 0.086(2) 1 d D U P A 2
H39' H 0.611727 0.555453 0.416776 0.066 Uiso 0.086(2) 1 calc R U P A 2
C40' C 0.693(3) 0.4143(11) 0.4595(15) 0.055(10) Uiso 0.086(2) 1 d D U P A 2
H40' H 0.758864 0.450225 0.479036 0.066 Uiso 0.086(2) 1 calc R U P A 2

loop_
_atom_site_aniso_label
_atom_site_aniso_U_11
_atom_site_aniso_U_22
_atom_site_aniso_U_33
_atom_site_aniso_U_23
_atom_site_aniso_U_13
_atom_site_aniso_U_12
B1 0.050(5) 0.035(5) 0.034(4) -0.007(3) 0.011(4) 0.001(4)
B2 0.052(6) 0.046(5) 0.035(4) -0.001(4) 0.002(4) -0.005(4)
Br1 0.0525(5) 0.0809(7) 0.0294(4) -0.0014(4) -0.0023(3) -0.0071(5)
Br2 0.0581(5) 0.0582(5) 0.0285(3) 0.0015(3) -0.0038(3) -0.0082(4)
I2 0.0537(3) 0.0469(3) 0.0416(3) 0.0007(2) 0.0022(2) -0.0066(3)
C1 0.039(4) 0.043(4) 0.034(3) 0.002(3) 0.000(3) -0.005(3)
C2 0.033(4) 0.049(5) 0.031(3) -0.005(3) -0.002(3) -0.001(3)
C3 0.048(5) 0.052(5) 0.034(4) -0.002(3) 0.000(3) 0.000(4)
C4 0.047(5) 0.080(7) 0.034(4) 0.001(4) -0.012(3) -0.007(5)
C5 0.039(5) 0.070(6) 0.053(5) 0.000(4) -0.010(4) -0.008(4)
C6 0.034(4) 0.056(5) 0.041(4) -0.003(4) 0.002(3) -0.006(4)
C11 0.044(4) 0.039(4) 0.027(3) -0.004(3) 0.000(3) 0.002(3)
C12 0.042(4) 0.053(5) 0.034(4) 0.000(3) 0.000(3) -0.008(4)
C13 0.040(4) 0.058(5) 0.042(4) 0.000(4) 0.005(3) -0.006(4)
C14 0.042(5) 0.066(6) 0.042(4) -0.008(4) 0.000(3) -0.015(4)
C15 0.053(5) 0.054(5) 0.031(4) -0.009(3) -0.012(3) -0.005(4)
C16 0.042(4) 0.046(5) 0.031(3) -0.008(3) -0.005(3) -0.006(4)
I1 0.0489(3) 0.0465(3) 0.0440(3) -0.0099(2) 0.0013(2) -0.0019(2)
C21 0.041(4) 0.058(5) 0.030(3) -0.008(3) 0.001(3) -0.005(4)
C22 0.035(4) 0.058(5) 0.030(3) -0.010(3) 0.002(3) -0.003(4)
C23 0.033(4) 0.068(6) 0.036(4) -0.003(4) -0.002(3) -0.004(4)
C24 0.054(5) 0.061(6) 0.055(5) 0.011(4) 0.000(4) -0.001(5)
C25 0.040(5) 0.099(9) 0.055(5) 0.020(6) -0.005(4) -0.013(5)
C26 0.053(5) 0.094(8) 0.032(4) 0.005(5) 0.007(4) -0.010(5)
C27 0.040(4) 0.081(7) 0.025(3) -0.005(4) 0.000(3) -0.010(4)
C28 0.048(5) 0.088(8) 0.040(4) -0.010(5) 0.009(4) 0.008(5)
C29 0.072(7) 0.067(7) 0.052(5) -0.025(5) 0.005(5) 0.013(5)
C30 0.055(5) 0.059(6) 0.048(5) -0.018(4) 0.004(4) -0.008(4)
C31 0.033(4) 0.052(5) 0.031(3) -0.004(3) -0.004(3) -0.003(3)
C32 0.039(4) 0.048(5) 0.026(3) -0.009(3) -0.003(3) -0.004(3)
C33 0.038(4) 0.061(6) 0.035(4) 0.001(4) -0.001(3) -0.012(4)
C34 0.040(4) 0.058(5) 0.037(4) -0.013(4) 0.003(3) 0.000(4)
C35 0.048(5) 0.068(6) 0.040(4) -0.013(4) 0.009(4) -0.002(4)
C36 0.043(5) 0.082(7) 0.030(4) -0.006(4) 0.005(3) -0.020(5)
C37 0.049(5) 0.051(5) 0.027(3) 0.001(3) 0.000(3) -0.007(4)
C38 0.065(6) 0.055(6) 0.040(4) 0.003(4) 0.003(4) -0.021(5)
C39 0.064(6) 0.046(5) 0.050(5) 0.001(4) 0.004(4) -0.005(4)
C40 0.047(5) 0.035(4) 0.054(5) 0.006(4) -0.015(4) -0.010(4)
B1A 0.053(5) 0.046(5) 0.029(4) -0.006(4) 0.008(4) -0.002(4)
B2A 0.050(6) 0.056(6) 0.036(4) -0.003(4) 0.008(4) -0.013(5)
Br1A 0.0547(5) 0.0907(7) 0.0315(4) -0.0136(4) 0.0078(3) -0.0148(5)
Br2A 0.0561(5) 0.0711(6) 0.0289(4) -0.0068(4) 0.0039(3) -0.0093(4)
I1A 0.0493(3) 0.0524(3) 0.0470(3) -0.0011(2) -0.0020(2) -0.0075(3)
C1A 0.040(4) 0.061(6) 0.037(4) -0.002(4) 0.007(3) -0.011(4)
C2A 0.040(4) 0.054(5) 0.031(3) 0.000(3) 0.007(3) -0.009(4)
C3A 0.055(5) 0.052(5) 0.032(4) -0.001(3) 0.007(3) -0.004(4)
C4A 0.051(5) 0.069(6) 0.033(4) -0.006(4) 0.010(3) 0.002(4)
C5A 0.045(5) 0.088(7) 0.040(4) 0.003(4) 0.012(4) 0.000(5)
C6A 0.047(5) 0.075(7) 0.040(4) -0.006(4) 0.005(4) -0.008(5)
C11A 0.047(4) 0.048(5) 0.028(3) -0.005(3) 0.002(3) -0.003(4)
C12A 0.043(4) 0.053(5) 0.033(4) -0.001(3) 0.009(3) -0.008(4)
C13A 0.041(4) 0.065(6) 0.037(4) -0.005(4) 0.006(3) -0.011(4)
C14A 0.038(4) 0.073(6) 0.051(5) -0.007(4) 0.017(4) -0.012(4)
C15A 0.047(5) 0.066(6) 0.038(4) 0.000(4) 0.008(3) -0.007(4)
C16A 0.051(5) 0.049(5) 0.033(4) 0.003(3) 0.003(3) -0.006(4)
C21A 0.048(5) 0.055(5) 0.033(4) -0.004(3) 0.006(3) -0.004(4)
C22A 0.026(4) 0.076(6) 0.032(4) -0.006(4) 0.008(3) -0.004(4)
C23A 0.047(5) 0.070(6) 0.031(4) -0.011(4) -0.005(3) -0.010(4)
C24A 0.055(6) 0.079(7) 0.059(6) -0.013(5) 0.004(5) -0.014(5)
C25A 0.046(6) 0.122(11) 0.069(7) -0.030(7) 0.000(5) -0.018(7)
C26A 0.037(5) 0.136(11) 0.038(5) -0.023(6) 0.000(4) 0.002(6)
C27A 0.040(5) 0.115(9) 0.028(4) 0.006(5) -0.002(3) 0.008(5)
C28A 0.056(6) 0.104(9) 0.038(4) 0.012(5) 0.007(4) 0.028(6)
C29A 0.086(8) 0.075(8) 0.056(6) 0.017(5) 0.007(6) 0.018(6)
C30A 0.052(6) 0.094(8) 0.053(5) 0.032(5) 0.014(4) 0.021(5)
I2A 0.0507(4) 0.0554(4) 0.0454(3) -0.0034(3) 0.0009(3) -0.0115(3)
C31A 0.048(5) 0.057(5) 0.030(4) -0.006(3) 0.004(3) -0.019(4)
C32A 0.043(5) 0.070(5) 0.025(3) -0.006(3) 0.006(3) -0.016(4)
C33A 0.038(4) 0.068(5) 0.034(4) -0.009(3) 0.005(3) -0.010(4)
C34A 0.048(5) 0.079(7) 0.045(5) -0.002(4) 0.003(4) 0.004(4)
C35A 0.048(5) 0.103(6) 0.043(5) -0.013(5) -0.001(4) 0.008(5)
C36A 0.046(5) 0.106(6) 0.034(4) -0.018(5) 0.000(4) -0.004(5)
C37A 0.044(5) 0.078(5) 0.035(4) -0.017(4) 0.008(3) -0.017(4)
C38A 0.064(6) 0.081(6) 0.047(5) -0.019(4) 0.006(4) -0.032(5)
C39A 0.087(8) 0.063(6) 0.056(5) -0.002(4) -0.003(5) -0.042(5)
C40A 0.046(5) 0.057(5) 0.043(5) -0.007(4) 0.002(4) -0.023(4)

loop_
_atom_type_symbol
_atom_type_description
_atom_type_scat_dispersion_real
_atom_type_scat_dispersion_imag
_atom_type_scat_source
C C 0.0033 0.0016 'International Tables Vol C Tables 4.2.6.8 and 6.1.1.4'
H H 0.0000 0.0000 'International Tables Vol C Tables 4.2.6.8 and 6.1.1.4'
B B 0.0013 0.0007 'International Tables Vol C Tables 4.2.6.8 and 6.1.1.4'
Br Br -0.2901 2.4595 'International Tables Vol C Tables 4.2.6.8 and 6.1.1.4'
I I -0.4742 1.8119 'International Tables Vol C Tables 4.2.6.8 and 6.1.1.4'

loop_
_geom_angle_atom_site_label_1
_geom_angle_atom_site_label_2
_geom_angle_atom_site_label_3
_geom_angle
C21 B1 C11 121.2(7)
C21 B1 C1 114.7(7)
C11 B1 C1 118.8(6)
C2 B2 C12 120.5(7)
C2 B2 C31 120.8(7)
C12 B2 C31 115.4(7)
C6 C1 C2 119.3(7)
C6 C1 B1 118.8(6)
C2 C1 B1 121.6(7)
C3 C2 C1 115.3(7)
C3 C2 B2 126.9(7)
C1 C2 B2 117.7(6)
C4 C3 C2 124.5(7)
C4 C3 Br1 113.3(6)
C2 C3 Br1 122.2(6)
C5 C4 C3 119.1(7)
C5 C4 H4 120.5
C3 C4 H4 120.5
C4 C5 C6 119.5(8)
C4 C5 H5 120.3
C6 C5 H5 120.3
C5 C6 C1 122.2(7)
C5 C6 H6 118.9
C1 C6 H6 118.9
C16 C11 C12 115.9(7)
C16 C11 B1 125.9(7)
C12 C11 B1 118.1(6)
C13 C12 C11 119.1(7)
C13 C12 B2 119.4(7)
C11 C12 B2 121.5(7)
C14 C13 C12 122.1(7)
C14 C13 H13 118.9
C12 C13 H13 118.9
C13 C14 C15 119.3(8)
C13 C14 H14 120.3
C15 C14 H14 120.3
C16 C15 C14 118.3(7)
C16 C15 H15 120.8
C14 C15 H15 120.8
C15 C16 C11 125.0(7)
C15 C16 Br2 113.7(6)
C11 C16 Br2 121.1(6)
C30 C21 C22 118.3(6)
C30 C21 B1 115.4(7)
C22 C21 B1 126.2(6)
C23 C22 C27 116.4(7)
C23 C22 C21 123.7(6)
C27 C22 C21 119.9(7)
C24 C23 C22 125.0(7)
C24 C23 I1 117.2(6)
C22 C23 I1 117.5(5)
C23 C24 C25 117.0(8)
C23 C24 H24 121.5
C25 C24 H24 121.5
C26 C25 C24 120.6(8)
C26 C25 H25 119.7
C24 C25 H25 119.7
C25 C26 C27 121.7(7)
C25 C26 H26 119.1
C27 C26 H26 119.1
C28 C27 C26 121.6(7)
C28 C27 C22 119.1(7)
C26 C27 C22 119.1(7)
C29 C28 C27 120.6(7)
C29 C28 H28 119.7
C27 C28 H28 119.7
C28 C29 C30 121.2(8)
C28 C29 H29 119.4
C30 C29 H29 119.4
C21 C30 C29 120.8(8)
C21 C30 H30 119.6
C29 C30 H30 119.6
C40 C31 C32 121.3(7)
C40 C31 B2 111.8(7)
C32 C31 B2 126.7(8)
C33 C32 C31 124.3(7)
C33 C32 C37 115.0(7)
C31 C32 C37 120.7(7)
C34 C33 C32 124.6(8)
C34 C33 I2 117.0(7)
C32 C33 I2 118.3(5)
C33 C34 C35 118.8(8)
C33 C34 H34 120.6
C35 C34 H34 120.6
C36 C35 C34 120.1(7)
C36 C35 H35 119.9
C34 C35 H35 119.9
C35 C36 C37 120.8(8)
C35 C36 H36 119.6
C37 C36 H36 119.6
C36 C37 C38 120.9(8)
C36 C37 C32 120.7(8)
C38 C37 C32 118.4(7)
C39 C38 C37 120.8(8)
C39 C38 H38 119.6
C37 C38 H38 119.6
C38 C39 C40 123.0(9)
C38 C39 H39 118.5
C40 C39 H39 118.5
C31 C40 C39 115.7(8)
C31 C40 H40 122.1
C39 C40 H40 122.1
C11A B1A C1A 119.3(7)
C11A B1A C21A 121.4(6)
C1A B1A C21A 114.7(7)
C31' B2A C2A 114.3(14)
C2A B2A C31A 123.0(7)
C31' B2A C12A 113.9(15)
C2A B2A C12A 119.4(7)
C31A B2A C12A 115.0(7)
C31' B2A I2' 99.8(7)
C2A B2A I2' 103.3(6)
C12A B2A I2' 102.4(6)
C6A C1A C2A 120.4(7)
C6A C1A B1A 117.3(7)
C2A C1A B1A 122.3(7)
C3A C2A C1A 115.6(7)
C3A C2A B2A 126.4(7)
C1A C2A B2A 118.1(6)
C4A C3A C2A 124.0(8)
C4A C3A Br1A 113.6(5)
C2A C3A Br1A 122.3(6)
C5A C4A C3A 117.9(7)
C5A C4A H4A 121.1
C3A C4A H4A 121.1
C4A C5A C6A 121.9(8)
C4A C5A H5A 119.0
C6A C5A H5A 119.0
C5A C6A C1A 120.1(8)
C5A C6A H6A 119.9
C1A C6A H6A 119.9
C16A C11A C12A 115.7(7)
C16A C11A B1A 126.5(7)
C12A C11A B1A 117.7(6)
C11A C12A C13A 119.9(7)
C11A C12A B2A 122.8(7)
C13A C12A B2A 117.3(7)
C14A C13A C12A 122.0(8)
C14A C13A H13A 119.0
C12A C13A H13A 119.0
C13A C14A C15A 119.1(8)
C13A C14A H14A 120.5
C15A C14A H14A 120.5
C16A C15A C14A 119.2(7)
C16A C15A H15A 120.4
C14A C15A H15A 120.4
C15A C16A C11A 124.0(8)
C15A C16A Br2A 113.1(6)
C11A C16A Br2A 122.8(6)
C22A C21A C30A 122.4(9)
C22A C21A B1A 125.5(8)
C30A C21A B1A 111.8(8)
C21A C22A C23A 124.9(8)
C21A C22A C27A 120.2(9)
C23A C22A C27A 114.9(9)
C24A C23A C22A 124.7(9)
C24A C23A I1A 119.0(8)
C22A C23A I1A 116.4(6)
C23A C24A C25A 119.2(12)
C23A C24A H24A 120.4
C25A C24A H24A 120.4
C26A C25A C24A 121.4(12)
C26A C25A H25A 119.3
C24A C25A H25A 119.3
C25A C26A C27A 121.0(10)
C25A C26A H26A 119.5
C27A C26A H26A 119.5
C28A C27A C26A 123.0(10)
C28A C27A C22A 118.2(10)
C26A C27A C22A 118.8(11)
C29A C28A C27A 120.8(10)
C29A C28A H28A 119.6
C27A C28A H28A 119.6
C28A C29A C30A 124.6(11)
C28A C29A H29A 117.7
C30A C29A H29A 117.7
C21A C30A C29A 113.8(11)
C21A C30A H30A 123.1
C29A C30A H30A 123.1
C40A C31A C32A 118.8(8)
C40A C31A B2A 114.4(8)
C32A C31A B2A 126.7(8)
C33A C32A C37A 114.6(8)
C33A C32A C31A 125.2(7)
C37A C32A C31A 120.2(8)
C34A C33A C32A 125.7(8)
C34A C33A I2A 115.9(7)
C32A C33A I2A 118.4(6)
C33A C34A C35A 117.4(10)
C33A C34A H34A 121.3
C35A C34A H34A 121.3
C36A C35A C34A 121.1(10)
C36A C35A H35A 119.5
C34A C35A H35A 119.5
C35A C36A C37A 119.7(9)
C35A C36A H36A 120.1
C37A C36A H36A 120.1
C36A C37A C38A 119.3(9)
C36A C37A C32A 121.5(9)
C38A C37A C32A 119.2(9)
C39A C38A C37A 119.4(9)
C39A C38A H38A 120.3
C37A C38A H38A 120.3
C38A C39A C40A 123.8(10)
C38A C39A H39A 118.1
C40A C39A H39A 118.1
C39A C40A C31A 118.6(10)
C39A C40A H40A 120.7
C31A C40A H40A 120.7
C33' I2' B2A 78.0(4)
C40' C31' C32' 118.3(7)
C40' C31' B2A 121.6(8)
C32' C31' B2A 120.1(8)
C33' C32' C37' 116.4(7)
C33' C32' C31' 123.7(6)
C37' C32' C31' 119.8(7)
C34' C33' C32' 125.0(7)
C34' C33' I2' 117.2(6)
C32' C33' I2' 117.6(5)
C33' C34' C35' 116.9(8)
C33' C34' H34' 121.5
C35' C34' H34' 121.5
C36' C35' C34' 120.6(9)
C36' C35' H35' 119.7
C34' C35' H35' 119.7
C35' C36' C37' 121.7(8)
C35' C36' H36' 119.1
C37' C36' H36' 119.1
C36' C37' C38' 121.5(7)
C36' C37' C32' 119.1(7)
C38' C37' C32' 119.1(7)
C39' C38' C37' 120.6(7)
C39' C38' H38' 119.7
C37' C38' H38' 119.7
C38' C39' C40' 121.2(8)
C38' C39' H39' 119.4
C40' C39' H39' 119.4
C31' C40' C39' 120.7(8)
C31' C40' H40' 119.6
C39' C40' H40' 119.6

loop_
_geom_bond_atom_site_label_1
_geom_bond_atom_site_label_2
_geom_bond_distance
B1 C21 1.583(10)
B1 C11 1.587(13)
B1 C1 1.589(12)
B2 C2 1.565(13)
B2 C12 1.570(12)
B2 C31 1.606(12)
Br1 C3 1.921(7)
Br2 C16 1.926(8)
I2 C33 2.112(8)
C1 C6 1.411(11)
C1 C2 1.431(10)
C2 C3 1.407(10)
C3 C4 1.382(12)
C4 C5 1.375(12)
C4 H4 0.9500
C5 C6 1.378(11)
C5 H5 0.9500
C6 H6 0.9500
C11 C16 1.394(10)
C11 C12 1.428(10)
C12 C13 1.399(12)
C13 C14 1.387(12)
C13 H13 0.9500
C14 C15 1.391(12)
C14 H14 0.9500
C15 C16 1.372(11)
C15 H15 0.9500
I1 C23 2.115(7)
C21 C30 1.385(10)
C21 C22 1.447(10)
C22 C23 1.397(10)
C22 C27 1.427(9)
C23 C24 1.369(11)
C24 C25 1.424(11)
C24 H24 0.9500
C25 C26 1.353(12)
C25 H25 0.9500
C26 C27 1.412(11)
C26 H26 0.9500
C27 C28 1.404(11)
C28 C29 1.367(12)
C28 H28 0.9500
C29 C30 1.413(10)
C29 H29 0.9500
C30 H30 0.9500
C31 C40 1.417(12)
C31 C32 1.417(10)
C32 C33 1.405(12)
C32 C37 1.432(11)
C33 C34 1.359(11)
C34 C35 1.406(12)
C34 H34 0.9500
C35 C36 1.364(14)
C35 H35 0.9500
C36 C37 1.404(11)
C36 H36 0.9500
C37 C38 1.418(13)
C38 C39 1.356(12)
C38 H38 0.9500
C39 C40 1.474(12)
C39 H39 0.9500
C40 H40 0.9500
B1A C11A 1.584(12)
B1A C1A 1.594(10)
B1A C21A 1.594(13)
B2A C31' 1.532(17)
B2A C2A 1.575(12)
B2A C31A 1.584(13)
B2A C12A 1.586(10)
B2A I2' 2.616(13)
Br1A C3A 1.920(8)
Br2A C16A 1.915(8)
I1A C23A 2.112(9)
C1A C6A 1.418(12)
C1A C2A 1.423(11)
C2A C3A 1.410(10)
C3A C4A 1.404(12)
C4A C5A 1.363(13)
C4A H4A 0.9500
C5A C6A 1.378(11)
C5A H5A 0.9500
C6A H6A 0.9500
C11A C16A 1.407(10)
C11A C12A 1.418(11)
C12A C13A 1.422(11)
C13A C14A 1.359(10)
C13A H13A 0.9500
C14A C15A 1.407(13)
C14A H14A 0.9500
C15A C16A 1.376(12)
C15A H15A 0.9500
C21A C22A 1.412(12)
C21A C30A 1.450(14)
C22A C23A 1.416(13)
C22A C27A 1.445(11)
C23A C24A 1.334(13)
C24A C25A 1.392(16)
C24A H24A 0.9500
C25A C26A 1.324(18)
C25A H25A 0.9500
C26A C27A 1.440(16)
C26A H26A 0.9500
C27A C28A 1.409(16)
C28A C29A 1.372(17)
C28A H28A 0.9500
C29A C30A 1.452(15)
C29A H29A 0.9500
C30A H30A 0.9500
I2A C33A 2.120(8)
C31A C40A 1.415(12)
C31A C32A 1.439(11)
C32A C33A 1.399(12)
C32A C37A 1.425(10)
C33A C34A 1.369(12)
C34A C35A 1.408(13)
C34A H34A 0.9500
C35A C36A 1.370(14)
C35A H35A 0.9500
C36A C37A 1.409(12)
C36A H36A 0.9500
C37A C38A 1.419(13)
C38A C39A 1.359(13)
C38A H38A 0.9500
C39A C40A 1.406(12)
C39A H39A 0.9500
C40A H40A 0.9500
I2' C33' 2.115(7)
C31' C40' 1.385(10)
C31' C32' 1.447(10)
C32' C33' 1.397(10)
C32' C37' 1.427(9)
C33' C34' 1.369(11)
C34' C35' 1.424(11)
C34' H34' 0.9500
C35' C36' 1.353(12)
C35' H35' 0.9500
C36' C37' 1.412(11)
C36' H36' 0.9500
C37' C38' 1.404(11)
C38' C39' 1.367(12)
C38' H38' 0.9500
C39' C40' 1.413(10)
C39' H39' 0.9500
C40' H40' 0.9500

loop_
_geom_torsion_atom_site_label_1
_geom_torsion_atom_site_label_2
_geom_torsion_atom_site_label_3
_geom_torsion_atom_site_label_4
_geom_torsion
C21 B1 C1 C6 -20.9(11)
C11 B1 C1 C6 -175.5(7)
C21 B1 C1 C2 165.7(7)
C11 B1 C1 C2 11.1(11)
C6 C1 C2 C3 -2.9(11)
B1 C1 C2 C3 170.5(7)
C6 C1 C2 B2 173.7(8)
B1 C1 C2 B2 -13.0(11)
C12 B2 C2 C3 179.3(8)
C31 B2 C2 C3 20.9(13)
C12 B2 C2 C1 3.2(12)
C31 B2 C2 C1 -155.2(8)
C1 C2 C3 C4 3.8(13)
B2 C2 C3 C4 -172.3(9)
C1 C2 C3 Br1 -174.0(6)
B2 C2 C3 Br1 9.9(12)
C2 C3 C4 C5 -2.5(15)
Br1 C3 C4 C5 175.5(8)
C3 C4 C5 C6 0.1(15)
C4 C5 C6 C1 0.6(15)
C2 C1 C6 C5 0.8(13)
B1 C1 C6 C5 -172.7(8)
C21 B1 C11 C16 25.0(12)
C1 B1 C11 C16 177.8(7)
C21 B1 C11 C12 -151.2(8)
C1 B1 C11 C12 1.7(11)
C16 C11 C12 C13 -4.5(12)
B1 C11 C12 C13 172.0(8)
C16 C11 C12 B2 172.1(8)
B1 C11 C12 B2 -11.4(12)
C2 B2 C12 C13 -173.8(8)
C31 B2 C12 C13 -14.3(12)
C2 B2 C12 C11 9.6(13)
C31 B2 C12 C11 169.1(8)
C11 C12 C13 C14 0.5(13)
B2 C12 C13 C14 -176.1(9)
C12 C13 C14 C15 3.0(14)
C13 C14 C15 C16 -2.3(13)
C14 C15 C16 C11 -2.0(13)
C14 C15 C16 Br2 173.4(7)
C12 C11 C16 C15 5.4(12)
B1 C11 C16 C15 -170.8(8)
C12 C11 C16 Br2 -169.7(6)
B1 C11 C16 Br2 14.1(11)
C11 B1 C21 C30 69.4(10)
C1 B1 C21 C30 -84.5(9)
C11 B1 C21 C22 -114.2(9)
C1 B1 C21 C22 91.9(10)
C30 C21 C22 C23 -179.4(8)
B1 C21 C22 C23 4.3(13)
C30 C21 C22 C27 0.9(11)
B1 C21 C22 C27 -175.4(8)
C27 C22 C23 C24 -1.5(12)
C21 C22 C23 C24 178.9(8)
C27 C22 C23 I1 -175.8(5)
C21 C22 C23 I1 4.6(10)
C22 C23 C24 C25 1.4(13)
I1 C23 C24 C25 175.8(6)
C23 C24 C25 C26 -2.7(13)
C24 C25 C26 C27 4.0(14)
C25 C26 C27 C28 -179.3(9)
C25 C26 C27 C22 -4.0(13)
C23 C22 C27 C28 178.0(8)
C21 C22 C27 C28 -2.3(11)
C23 C22 C27 C26 2.6(11)
C21 C22 C27 C26 -177.7(7)
C26 C27 C28 C29 178.4(9)
C22 C27 C28 C29 3.0(13)
C27 C28 C29 C30 -2.4(15)
C22 C21 C30 C29 -0.2(13)
B1 C21 C30 C29 176.4(8)
C28 C29 C30 C21 1.0(15)
C2 B2 C31 C40 76.1(9)
C12 B2 C31 C40 -83.4(9)
C2 B2 C31 C32 -109.6(9)
C12 B2 C31 C32 90.9(10)
C40 C31 C32 C33 179.2(7)
B2 C31 C32 C33 5.4(12)
C40 C31 C32 C37 -1.7(11)
B2 C31 C32 C37 -175.5(7)
C31 C32 C33 C34 -179.1(8)
C37 C32 C33 C34 1.8(12)
C31 C32 C33 I2 4.0(10)
C37 C32 C33 I2 -175.2(5)
C32 C33 C34 C35 -1.8(13)
I2 C33 C34 C35 175.2(6)
C33 C34 C35 C36 1.1(13)
C34 C35 C36 C37 -0.5(13)
C35 C36 C37 C38 -179.6(8)
C35 C36 C37 C32 0.6(12)
C33 C32 C37 C36 -1.1(11)
C31 C32 C37 C36 179.7(7)
C33 C32 C37 C38 179.0(7)
C31 C32 C37 C38 -0.1(11)
C36 C37 C38 C39 -179.0(8)
C32 C37 C38 C39 0.9(13)
C37 C38 C39 C40 0.2(14)
C32 C31 C40 C39 2.6(11)
B2 C31 C40 C39 177.3(7)
C38 C39 C40 C31 -1.9(13)
C11A B1A C1A C6A -176.2(8)
C21A B1A C1A C6A -19.9(12)
C11A B1A C1A C2A 2.5(13)
C21A B1A C1A C2A 158.8(8)
C6A C1A C2A C3A 0.5(13)
B1A C1A C2A C3A -178.2(8)
C6A C1A C2A B2A -179.8(9)
B1A C1A C2A B2A 1.6(13)
C31' B2A C2A C3A -46.7(14)
C31A B2A C2A C3A 12.6(14)
C12A B2A C2A C3A 173.5(8)
I2' B2A C2A C3A 60.7(10)
C31' B2A C2A C1A 133.6(11)
C31A B2A C2A C1A -167.1(8)
C12A B2A C2A C1A -6.2(13)
I2' B2A C2A C1A -119.0(7)
C1A C2A C3A C4A -0.7(13)
B2A C2A C3A C4A 179.6(9)
C1A C2A C3A Br1A -178.7(6)
B2A C2A C3A Br1A 1.6(13)
C2A C3A C4A C5A -0.4(14)
Br1A C3A C4A C5A 177.8(8)
C3A C4A C5A C6A 1.7(16)
C4A C5A C6A C1A -1.9(16)
C2A C1A C6A C5A 0.8(14)
B1A C1A C6A C5A 179.5(9)
C1A B1A C11A C16A 179.0(8)
C21A B1A C11A C16A 24.3(13)
C1A B1A C11A C12A -1.6(12)
C21A B1A C11A C12A -156.4(8)
C16A C11A C12A C13A -2.9(12)
B1A C11A C12A C13A 177.7(8)
C16A C11A C12A B2A 176.3(8)
B1A C11A C12A B2A -3.2(12)
C31' B2A C12A C11A -132.6(10)
C2A B2A C12A C11A 7.3(13)
C31A B2A C12A C11A 169.7(8)
I2' B2A C12A C11A 120.6(8)
C31' B2A C12A C13A 46.5(12)
C2A B2A C12A C13A -173.5(8)
C31A B2A C12A C13A -11.2(12)
I2' B2A C12A C13A -60.2(9)
C11A C12A C13A C14A 0.2(14)
B2A C12A C13A C14A -179.0(9)
C12A C13A C14A C15A 2.5(15)
C13A C14A C15A C16A -2.2(14)
C14A C15A C16A C11A -0.8(14)
C14A C15A C16A Br2A 177.9(7)
C12A C11A C16A C15A 3.3(13)
B1A C11A C16A C15A -177.3(9)
C12A C11A C16A Br2A -175.3(6)
B1A C11A C16A Br2A 4.1(12)
C11A B1A C21A C22A -109.5(9)
C1A B1A C21A C22A 94.7(9)
C11A B1A C21A C30A 75.5(10)
C1A B1A C21A C30A -80.3(9)
C30A C21A C22A C23A 178.6(7)
B1A C21A C22A C23A 4.1(12)
C30A C21A C22A C27A -2.3(11)
B1A C21A C22A C27A -176.8(7)
C21A C22A C23A C24A -178.2(8)
C27A C22A C23A C24A 2.6(12)
C21A C22A C23A I1A 2.8(10)
C27A C22A C23A I1A -176.4(5)
C22A C23A C24A C25A -3.4(14)
I1A C23A C24A C25A 175.5(7)
C23A C24A C25A C26A 1.7(15)
C24A C25A C26A C27A 0.6(15)
C25A C26A C27A C28A 178.2(9)
C25A C26A C27A C22A -1.3(13)
C21A C22A C27A C28A 1.0(11)
C23A C22A C27A C28A -179.8(7)
C21A C22A C27A C26A -179.5(7)
C23A C22A C27A C26A -0.2(10)
C26A C27A C28A C29A -179.5(9)
C22A C27A C28A C29A 0.0(13)
C27A C28A C29A C30A 0.2(15)
C22A C21A C30A C29A 2.4(11)
B1A C21A C30A C29A 177.5(7)
C28A C29A C30A C21A -1.4(14)
C2A B2A C31A C40A 78.7(11)
C12A B2A C31A C40A -83.0(10)
C2A B2A C31A C32A -100.7(11)
C12A B2A C31A C32A 97.7(10)
C40A C31A C32A C33A 179.8(8)
B2A C31A C32A C33A -0.9(13)
C40A C31A C32A C37A -1.0(12)
B2A C31A C32A C37A 178.3(7)
C37A C32A C33A C34A 1.0(13)
C31A C32A C33A C34A -179.8(8)
C37A C32A C33A I2A -176.7(5)
C31A C32A C33A I2A 2.5(11)
C32A C33A C34A C35A 0.5(14)
I2A C33A C34A C35A 178.2(7)
C33A C34A C35A C36A -2.2(14)
C34A C35A C36A C37A 2.3(15)
C35A C36A C37A C38A 179.8(9)
C35A C36A C37A C32A -0.7(14)
C33A C32A C37A C36A -0.9(12)
C31A C32A C37A C36A 179.9(8)
C33A C32A C37A C38A 178.6(8)
C31A C32A C37A C38A -0.6(12)
C36A C37A C38A C39A 179.7(10)
C32A C37A C38A C39A 0.2(14)
C37A C38A C39A C40A 1.9(17)
C38A C39A C40A C31A -3.6(16)
C32A C31A C40A C39A 3.0(13)
B2A C31A C40A C39A -176.4(8)
C2A B2A C31' C40' -62(3)
C12A B2A C31' C40' 80(3)
I2' B2A C31' C40' -172(3)
C2A B2A C31' C32' 119(2)
C12A B2A C31' C32' -98(2)
I2' B2A C31' C32' 10(3)
C40' C31' C32' C33' 172(3)
B2A C31' C32' C33' -10(3)
C40' C31' C32' C37' -4(3)
B2A C31' C32' C37' 174(2)
C37' C32' C33' C34' 4(3)
C31' C32' C33' C34' -172(3)
C37' C32' C33' I2' 178.1(18)
C31' C32' C33' I2' 2(3)
C32' C33' C34' C35' -5(4)
I2' C33' C34' C35' -179(2)
C33' C34' C35' C36' 5(4)
C34' C35' C36' C37' -4(5)
C35' C36' C37' C38' 177(3)
C35' C36' C37' C32' 2(5)
C33' C32' C37' C36' -2(3)
C31' C32' C37' C36' 174(3)
C33' C32' C37' C38' -177(2)
C31' C32' C37' C38' 0(3)
C36' C37' C38' C39' -170(4)
C32' C37' C38' C39' 5(3)
C37' C38' C39' C40' -4(5)
C32' C31' C40' C39' 5(4)
B2A C31' C40' C39' -174(3)
C38' C39' C40' C31' -1(5)
